data_4082084
loop_
_publ_author_name
'Xu, Xin'
'Kehr, Gerald'
'Daniliuc, Constantin G.'
'Erker, Gerhard'

_publ_section_title
;
 Reactions of (Diphenylphosphinomethyl)zirconocene Chloride with B(C6F5)3:
 Competition between P/B and P/Zr+Frustrated Lewis Pair Reactions
;
_journal_issue 24
_journal_name_full Organometallics
_journal_page_first 7306
_journal_paper_doi 10.1021/om400769y
_journal_volume 32
_journal_year 2013
_chemical_formula_sum 'C49 H29 B Cl3 F15 N O P Zr'
_chemical_formula_weight 1172.08
_space_group_IT_number 2
_symmetry_cell_setting triclinic
_symmetry_space_group_name_Hall '-P 1'
_symmetry_space_group_name_H-M 'P -1'
_atom_sites_solution_hydrogens geom
_atom_sites_solution_primary direct
_atom_sites_solution_secondary difmap
_audit_creation_method SHELXL-97
_cell_angle_alpha 85.8850(10)
_cell_angle_beta 83.1480(10)
_cell_angle_gamma 86.2220(10)
_cell_formula_units_Z 2
_cell_length_a 12.8629(2)
_cell_length_b 12.9604(3)
_cell_length_c 14.1655(3)
_cell_measurement_reflns_used 5943
_cell_measurement_temperature 223(2)
_cell_measurement_theta_max 28.28
_cell_measurement_theta_min 4.08
_cell_volume 2334.67(8)
_computing_cell_refinement 'Collect (Nonius B.V., 1998)'
_computing_data_collection 'Collect (Nonius B.V., 1998)'
_computing_data_reduction 'Denzo-SMN (Otwinowski & Minor, 1997)'
_computing_molecular_graphics 'XP (BrukerAXS, 2000)'
_computing_publication_material 'SHELXL-97 (Sheldrick, 1997)'
_computing_structure_refinement 'SHELXL-97 (Sheldrick, 1997)'
_computing_structure_solution 'SHELXS-97 (Sheldrick, 1990)'
_diffrn_ambient_temperature 223(2)
_diffrn_measured_fraction_theta_full 0.969
_diffrn_measured_fraction_theta_max 0.969
_diffrn_measurement_device_type 'Nonius KappaCCD APEXII'
_diffrn_measurement_method '\w and \f scans'
_diffrn_radiation_monochromator 'Montel mirror'
_diffrn_radiation_source 'rotating anode Nonius FR591'
_diffrn_radiation_type MoK\a
_diffrn_radiation_wavelength 0.71073
_diffrn_reflns_av_R_equivalents 0.041
_diffrn_reflns_av_sigmaI/netI 0.0355
_diffrn_reflns_limit_h_max 14
_diffrn_reflns_limit_h_min -17
_diffrn_reflns_limit_k_max 17
_diffrn_reflns_limit_k_min -16
_diffrn_reflns_limit_l_max 18
_diffrn_reflns_limit_l_min -18
_diffrn_reflns_number 22049
_diffrn_reflns_theta_full 28.27
_diffrn_reflns_theta_max 28.27
_diffrn_reflns_theta_min 4.26
_exptl_absorpt_coefficient_mu 0.542
_exptl_absorpt_correction_T_max 0.9478
_exptl_absorpt_correction_T_min 0.8414
_exptl_absorpt_correction_type multi-scan
_exptl_absorpt_process_details 'Denzo (Otwinowski, Borek, Majewski & Minor, 2003)'
_exptl_crystal_colour colourless
_exptl_crystal_density_diffrn 1.667
_exptl_crystal_density_method 'not measured'
_exptl_crystal_description block
_exptl_crystal_F_000 1168
_exptl_crystal_size_max 0.33
_exptl_crystal_size_mid 0.17
_exptl_crystal_size_min 0.10
_refine_diff_density_max 1.760
_refine_diff_density_min -1.232
_refine_diff_density_rms 0.104
_refine_ls_extinction_method none
_refine_ls_goodness_of_fit_ref 1.111
_refine_ls_hydrogen_treatment constr
_refine_ls_matrix_type full
_refine_ls_number_parameters 710
_refine_ls_number_reflns 11220
_refine_ls_number_restraints 162
_refine_ls_restrained_S_all 1.113
_refine_ls_R_factor_all 0.0750
_refine_ls_R_factor_gt 0.0665
_refine_ls_shift/su_max 0.000
_refine_ls_shift/su_mean 0.000
_refine_ls_structure_factor_coef Fsqd
_refine_ls_weighting_details 'calc w=1/[\s^2^(Fo^2^)+(0.0795P)^2^+4.9838P] where P=(Fo^2^+2Fc^2^)/3'
_refine_ls_weighting_scheme calc
_refine_ls_wR_factor_gt 0.1723
_refine_ls_wR_factor_ref 0.1815
_reflns_number_gt 9949
_reflns_number_total 11220
_reflns_threshold_expression >2sigma(I)
_cod_data_source_file om400769y_si_002.cif
_cod_data_source_block erk6335
_cod_original_sg_symbol_H-M P-1
_cod_database_code 4082084

loop_
_symmetry_equiv_pos_as_xyz
'x, y, z'
'-x, -y, -z'

loop_
_atom_site_label
_atom_site_type_symbol
_atom_site_fract_x
_atom_site_fract_y
_atom_site_fract_z
_atom_site_U_iso_or_equiv
_atom_site_adp_type
_atom_site_occupancy
_atom_site_symmetry_multiplicity
_atom_site_calc_flag
_atom_site_refinement_flags
_atom_site_disorder_assembly
_atom_site_disorder_group
Zr1 Zr 0.19436(3) 0.69707(2) 0.11017(2) 0.03104(11) Uani 1 1 d D A .
C11 C 0.1440(13) 0.8210(14) 0.2393(11) 0.050(4) Uani 0.50(2) 1 d PDU A 1
H11 H 0.1960 0.8361 0.2768 0.060 Uiso 0.50(2) 1 calc PR A 1
C12 C 0.1219(13) 0.8735(8) 0.1530(13) 0.050(4) Uani 0.50(2) 1 d PDU A 1
H12 H 0.1556 0.9315 0.1233 0.060 Uiso 0.50(2) 1 calc PR A 1
C13 C 0.0400(10) 0.8244(11) 0.1183(11) 0.048(3) Uani 0.50(2) 1 d PDU A 1
H13 H 0.0112 0.8421 0.0610 0.058 Uiso 0.50(2) 1 calc PR A 1
C14 C 0.0105(8) 0.7445(12) 0.1863(14) 0.053(4) Uani 0.50(2) 1 d PDU A 1
H14 H -0.0434 0.6996 0.1834 0.064 Uiso 0.50(2) 1 calc PR A 1
C15 C 0.0748(13) 0.7430(12) 0.2586(9) 0.053(4) Uani 0.50(2) 1 d PDU A 1
H15 H 0.0716 0.6960 0.3125 0.064 Uiso 0.50(2) 1 calc PR A 1
C11A C 0.1115(15) 0.8015(13) 0.2453(8) 0.052(4) Uani 0.50(2) 1 d PDU A 2
H11A H 0.1434 0.7987 0.3018 0.062 Uiso 0.50(2) 1 calc PR A 2
C12A C 0.1321(13) 0.8713(9) 0.1663(13) 0.051(4) Uani 0.50(2) 1 d PDU A 2
H12A H 0.1804 0.9235 0.1606 0.061 Uiso 0.50(2) 1 calc PR A 2
C13A C 0.0675(11) 0.8497(9) 0.0962(9) 0.046(3) Uani 0.50(2) 1 d PDU A 2
H13A H 0.0655 0.8844 0.0358 0.056 Uiso 0.50(2) 1 calc PR A 2
C14A C 0.0075(7) 0.7675(10) 0.1339(14) 0.054(3) Uani 0.50(2) 1 d PDU A 2
H14A H -0.0431 0.7375 0.1035 0.065 Uiso 0.50(2) 1 calc PR A 2
C15A C 0.0356(12) 0.7368(11) 0.2259(13) 0.058(5) Uani 0.50(2) 1 d PDU A 2
H15A H 0.0079 0.6824 0.2667 0.069 Uiso 0.50(2) 1 calc PR A 2
Cl1 Cl 0.10224(10) 0.58351(8) 0.02336(8) 0.0510(3) Uani 1 1 d . A .
O1 O 0.2370(2) 0.58532(19) 0.20960(17) 0.0344(5) Uani 1 1 d . A .
C1 C 0.2204(3) 0.5297(3) 0.2901(2) 0.0299(6) Uani 1 1 d . . .
N1 N 0.2351(3) 0.5491(2) 0.3742(2) 0.0372(6) Uani 1 1 d . A .
P1 P 0.15660(7) 0.40822(6) 0.27742(6) 0.02785(18) Uani 1 1 d . A .
C2 C 0.2036(3) 0.3618(2) 0.1630(2) 0.0307(6) Uani 1 1 d . . .
H2A H 0.1469 0.3777 0.1228 0.037 Uiso 1 1 calc R A .
H2B H 0.2611 0.4050 0.1364 0.037 Uiso 1 1 calc R . .
B1 B 0.2463(3) 0.2396(3) 0.1458(3) 0.0293(7) Uani 1 1 d . A .
C16 C 0.3619(5) 0.7847(5) 0.0749(5) 0.0751(18) Uani 1 1 d . A .
H16 H 0.3791 0.8263 0.1219 0.090 Uiso 1 1 calc R . .
C17 C 0.3041(5) 0.8167(4) 0.0009(4) 0.0706(17) Uani 1 1 d . A .
H17 H 0.2769 0.8847 -0.0120 0.085 Uiso 1 1 calc R . .
C18 C 0.2926(4) 0.7325(4) -0.0516(3) 0.0609(13) Uani 1 1 d . A .
H18 H 0.2560 0.7333 -0.1053 0.073 Uiso 1 1 calc R . .
C19 C 0.3455(4) 0.6461(4) -0.0099(3) 0.0547(11) Uani 1 1 d . A .
H19 H 0.3499 0.5784 -0.0303 0.066 Uiso 1 1 calc R . .
C20 C 0.3905(3) 0.6782(5) 0.0674(4) 0.0626(14) Uani 1 1 d . . .
H20 H 0.4322 0.6366 0.1070 0.075 Uiso 1 1 calc R A .
C21 C 0.2751(4) 0.6453(3) 0.3917(3) 0.0448(9) Uani 1 1 d . . .
C22 C 0.3645(5) 0.6844(5) 0.3403(4) 0.0661(14) Uani 1 1 d . A .
H22 H 0.4013 0.6475 0.2907 0.079 Uiso 1 1 calc R . .
C23 C 0.3991(6) 0.7773(6) 0.3622(5) 0.093(2) Uani 1 1 d . . .
H23 H 0.4597 0.8032 0.3272 0.112 Uiso 1 1 calc R A .
C24 C 0.3478(8) 0.8318(6) 0.4328(7) 0.109(3) Uani 1 1 d . A .
H24 H 0.3710 0.8962 0.4452 0.131 Uiso 1 1 calc R . .
C25 C 0.2602(7) 0.7922(6) 0.4875(6) 0.096(2) Uani 1 1 d . . .
H25 H 0.2259 0.8288 0.5384 0.115 Uiso 1 1 calc R A .
C26 C 0.2236(5) 0.6987(4) 0.4670(4) 0.0629(13) Uani 1 1 d . A .
H26 H 0.1645 0.6718 0.5036 0.075 Uiso 1 1 calc R . .
C31 C 0.0196(3) 0.4502(3) 0.2866(2) 0.0317(7) Uani 1 1 d . . .
C32 C -0.0442(3) 0.4395(3) 0.2160(3) 0.0427(8) Uani 1 1 d . A .
H32 H -0.0166 0.4082 0.1598 0.051 Uiso 1 1 calc R . .
C33 C -0.1481(4) 0.4748(5) 0.2285(4) 0.0583(12) Uani 1 1 d . . .
H33 H -0.1913 0.4672 0.1807 0.070 Uiso 1 1 calc R A .
C34 C -0.1896(4) 0.5215(4) 0.3112(3) 0.0566(12) Uani 1 1 d . A .
H34 H -0.2604 0.5455 0.3191 0.068 Uiso 1 1 calc R . .
C35 C -0.1268(3) 0.5325(4) 0.3814(3) 0.0511(10) Uani 1 1 d . . .
H35 H -0.1549 0.5640 0.4374 0.061 Uiso 1 1 calc R A .
C36 C -0.0227(3) 0.4974(3) 0.3699(3) 0.0417(8) Uani 1 1 d . A .
H36 H 0.0200 0.5052 0.4180 0.050 Uiso 1 1 calc R . .
C41 C 0.1746(3) 0.3229(3) 0.3816(2) 0.0343(7) Uani 1 1 d . . .
C42 C 0.2713(4) 0.3107(3) 0.4168(3) 0.0436(9) Uani 1 1 d . A .
H42 H 0.3287 0.3462 0.3861 0.052 Uiso 1 1 calc R . .
C43 C 0.2826(4) 0.2451(4) 0.4981(3) 0.0573(11) Uani 1 1 d . . .
H43 H 0.3480 0.2366 0.5219 0.069 Uiso 1 1 calc R A .
C44 C 0.1996(5) 0.1931(4) 0.5434(3) 0.0621(13) Uani 1 1 d . A .
H44 H 0.2084 0.1489 0.5978 0.074 Uiso 1 1 calc R . .
C45 C 0.1027(4) 0.2056(3) 0.5092(3) 0.0534(11) Uani 1 1 d . . .
H45 H 0.0457 0.1702 0.5407 0.064 Uiso 1 1 calc R A .
C46 C 0.0895(3) 0.2703(3) 0.4282(3) 0.0409(8) Uani 1 1 d . A .
H46 H 0.0239 0.2787 0.4049 0.049 Uiso 1 1 calc R . .
C51 C 0.2637(3) 0.2310(3) 0.0279(2) 0.0313(7) Uani 1 1 d . . .
C52 C 0.2288(3) 0.1551(3) -0.0233(3) 0.0385(8) Uani 1 1 d . A .
F52 F 0.1743(2) 0.07668(18) 0.02210(18) 0.0504(6) Uani 1 1 d . . .
C53 C 0.2453(3) 0.1512(3) -0.1215(3) 0.0439(9) Uani 1 1 d . . .
F53 F 0.2086(2) 0.0757(2) -0.1647(2) 0.0647(8) Uani 1 1 d . A .
C54 C 0.3002(3) 0.2264(4) -0.1744(3) 0.0481(10) Uani 1 1 d . A .
F54 F 0.3177(3) 0.2247(3) -0.26947(18) 0.0700(9) Uani 1 1 d . . .
C55 C 0.3392(3) 0.3037(3) -0.1289(3) 0.0425(9) Uani 1 1 d . . .
F55 F 0.3941(2) 0.3783(2) -0.17953(17) 0.0591(7) Uani 1 1 d . A .
C56 C 0.3215(3) 0.3036(3) -0.0307(2) 0.0340(7) Uani 1 1 d . A .
F56 F 0.36620(18) 0.37956(18) 0.00814(16) 0.0425(5) Uani 1 1 d . . .
C61 C 0.1546(3) 0.1663(2) 0.2007(2) 0.0311(6) Uani 1 1 d . . .
C62 C 0.0545(3) 0.1747(3) 0.1711(3) 0.0354(7) Uani 1 1 d . A .
F62 F 0.03721(18) 0.23568(18) 0.09237(17) 0.0428(5) Uani 1 1 d . . .
C63 C -0.0303(3) 0.1240(3) 0.2152(3) 0.0450(9) Uani 1 1 d . . .
F63 F -0.1231(2) 0.1364(3) 0.1802(3) 0.0703(9) Uani 1 1 d . A .
C64 C -0.0196(3) 0.0599(3) 0.2953(3) 0.0470(9) Uani 1 1 d . A .
F64 F -0.1008(2) 0.0105(3) 0.3409(3) 0.0732(9) Uani 1 1 d . . .
C65 C 0.0774(3) 0.0478(3) 0.3288(3) 0.0415(8) Uani 1 1 d . . .
F65 F 0.0893(2) -0.0144(2) 0.40716(18) 0.0563(7) Uani 1 1 d . A .
C66 C 0.1608(3) 0.1000(3) 0.2820(2) 0.0333(7) Uani 1 1 d . A .
F66 F 0.25056(19) 0.08441(18) 0.32207(16) 0.0443(5) Uani 1 1 d . . .
C71 C 0.3634(3) 0.2068(3) 0.1783(2) 0.0347(7) Uani 1 1 d . . .
C72 C 0.4049(3) 0.1054(3) 0.1686(3) 0.0431(9) Uani 1 1 d . A .
F72 F 0.3464(2) 0.03586(18) 0.1355(2) 0.0541(6) Uani 1 1 d . . .
C73 C 0.5026(4) 0.0698(4) 0.1921(4) 0.0600(13) Uani 1 1 d . . .
F73 F 0.5344(3) -0.0307(3) 0.1824(3) 0.0869(11) Uani 1 1 d . A .
C74 C 0.5648(3) 0.1356(5) 0.2266(4) 0.0633(13) Uani 1 1 d . A .
F74 F 0.6602(2) 0.1020(4) 0.2491(3) 0.1006(14) Uani 1 1 d . . .
C75 C 0.5311(3) 0.2369(4) 0.2348(4) 0.0562(12) Uani 1 1 d . . .
F75 F 0.5934(2) 0.3040(3) 0.2642(3) 0.0807(10) Uani 1 1 d . A .
C76 C 0.4326(3) 0.2706(3) 0.2098(3) 0.0404(8) Uani 1 1 d . A .
F76 F 0.4058(2) 0.3729(2) 0.22011(19) 0.0516(6) Uani 1 1 d . . .
C101 C 0.5553(13) 0.5373(12) 0.4834(11) 0.119(6) Uani 0.50 1 d PDU B -1
H10A H 0.5379 0.5995 0.4435 0.142 Uiso 0.50 1 calc PR B -1
H10B H 0.6294 0.5366 0.4935 0.142 Uiso 0.50 1 calc PR B -1
Cl11 Cl 0.5284(12) 0.4228(8) 0.4297(9) 0.145(3) Uani 0.50 1 d PDU B -1
Cl12 Cl 0.4719(12) 0.5334(8) 0.5960(9) 0.145(3) Uani 0.50 1 d PDU B -1
C201 C 0.479(2) 0.0816(19) 0.4567(17) 0.155(9) Uani 0.50 1 d PDU C -1
H20A H 0.4235 0.0959 0.4153 0.185 Uiso 0.50 1 calc PR C -1
H20B H 0.5145 0.1457 0.4606 0.185 Uiso 0.50 1 calc PR C -1
Cl21 Cl 0.571(3) -0.018(2) 0.412(2) 0.235(3) Uani 0.50 1 d PDU C -1
Cl22 Cl 0.426(3) 0.033(2) 0.573(2) 0.235(3) Uani 0.50 1 d PDU C -1

loop_
_atom_site_aniso_label
_atom_site_aniso_U_11
_atom_site_aniso_U_22
_atom_site_aniso_U_33
_atom_site_aniso_U_23
_atom_site_aniso_U_13
_atom_site_aniso_U_12
Zr1 0.03770(19) 0.02460(16) 0.02937(17) 0.00146(11) 0.00047(12) -0.00227(12)
C11 0.056(8) 0.042(6) 0.048(6) -0.013(5) 0.007(5) 0.012(6)
C12 0.075(9) 0.025(6) 0.044(6) 0.001(5) 0.009(7) 0.012(6)
C13 0.045(6) 0.040(7) 0.055(7) 0.014(5) -0.004(5) 0.008(5)
C14 0.035(5) 0.046(8) 0.074(11) -0.004(9) 0.011(7) 0.001(5)
C15 0.053(8) 0.045(6) 0.052(7) 0.005(5) 0.015(6) 0.017(7)
C11A 0.070(11) 0.051(9) 0.030(5) -0.001(5) -0.001(5) 0.015(8)
C12A 0.063(7) 0.032(7) 0.058(9) -0.009(6) -0.003(6) -0.004(6)
C13A 0.058(7) 0.028(5) 0.046(6) 0.012(4) 0.009(5) 0.006(4)
C14A 0.042(5) 0.043(6) 0.072(8) 0.001(6) 0.006(6) 0.007(4)
C15A 0.050(10) 0.044(5) 0.066(11) 0.015(9) 0.022(7) 0.015(8)
Cl1 0.0690(7) 0.0444(5) 0.0441(5) 0.0042(4) -0.0229(5) -0.0140(5)
O1 0.0425(13) 0.0307(12) 0.0300(12) 0.0029(9) -0.0045(10) -0.0070(10)
C1 0.0321(15) 0.0276(15) 0.0292(15) -0.0029(12) -0.0002(12) -0.0007(12)
N1 0.0442(17) 0.0378(16) 0.0299(14) -0.0053(12) -0.0031(12) -0.0042(13)
P1 0.0354(4) 0.0248(4) 0.0217(4) 0.0001(3) 0.0024(3) -0.0014(3)
C2 0.0408(17) 0.0255(14) 0.0233(14) 0.0006(11) 0.0039(12) 0.0011(12)
B1 0.0365(18) 0.0238(15) 0.0260(16) 0.0006(12) 0.0001(14) 0.0012(13)
C16 0.068(3) 0.082(4) 0.076(4) -0.024(3) 0.024(3) -0.045(3)
C17 0.083(4) 0.038(2) 0.078(4) 0.015(2) 0.032(3) -0.006(2)
C18 0.071(3) 0.066(3) 0.038(2) 0.012(2) 0.013(2) 0.004(2)
C19 0.056(3) 0.047(2) 0.053(3) 0.0004(19) 0.022(2) 0.0005(19)
C20 0.034(2) 0.091(4) 0.056(3) 0.018(3) 0.0096(19) -0.004(2)
C21 0.055(2) 0.045(2) 0.0365(19) -0.0056(16) -0.0116(17) -0.0071(18)
C22 0.073(3) 0.077(4) 0.054(3) -0.011(2) -0.009(2) -0.030(3)
C23 0.105(5) 0.098(5) 0.086(5) -0.013(4) -0.013(4) -0.057(4)
C24 0.149(8) 0.071(4) 0.119(7) -0.022(4) -0.030(6) -0.044(5)
C25 0.128(6) 0.075(4) 0.091(5) -0.045(4) -0.016(5) -0.008(4)
C26 0.080(3) 0.054(3) 0.056(3) -0.021(2) -0.003(2) -0.005(2)
C31 0.0353(16) 0.0320(16) 0.0261(15) -0.0007(12) 0.0038(12) -0.0028(13)
C32 0.045(2) 0.049(2) 0.0340(18) -0.0116(16) -0.0023(15) 0.0006(17)
C33 0.039(2) 0.086(4) 0.051(3) -0.016(2) -0.0087(19) 0.005(2)
C34 0.042(2) 0.074(3) 0.050(2) -0.005(2) 0.0042(19) 0.011(2)
C35 0.048(2) 0.062(3) 0.039(2) -0.0086(19) 0.0110(17) 0.0064(19)
C36 0.046(2) 0.049(2) 0.0284(17) -0.0061(15) 0.0042(15) 0.0024(16)
C41 0.050(2) 0.0276(15) 0.0230(15) 0.0004(12) 0.0029(13) -0.0036(14)
C42 0.054(2) 0.044(2) 0.0318(18) 0.0035(15) -0.0041(16) -0.0001(17)
C43 0.071(3) 0.059(3) 0.042(2) 0.008(2) -0.015(2) -0.004(2)
C44 0.102(4) 0.049(2) 0.035(2) 0.0159(18) -0.014(2) -0.015(3)
C45 0.083(3) 0.040(2) 0.035(2) 0.0076(16) 0.006(2) -0.017(2)
C46 0.055(2) 0.0344(18) 0.0314(17) 0.0014(14) 0.0053(16) -0.0105(16)
C51 0.0348(16) 0.0283(15) 0.0287(15) -0.0013(12) 0.0007(13) 0.0050(12)
C52 0.0444(19) 0.0332(17) 0.0361(18) -0.0045(14) 0.0017(15) 0.0031(14)
F52 0.0685(16) 0.0327(11) 0.0496(14) -0.0092(10) 0.0017(12) -0.0085(11)
C53 0.047(2) 0.048(2) 0.0371(19) -0.0174(16) -0.0055(16) 0.0095(17)
F53 0.0736(18) 0.0680(18) 0.0564(16) -0.0345(14) -0.0076(14) 0.0001(14)
C54 0.046(2) 0.072(3) 0.0245(17) -0.0081(17) -0.0022(15) 0.012(2)
F54 0.0717(18) 0.111(3) 0.0263(12) -0.0124(14) 0.0001(12) 0.0020(17)
C55 0.0361(18) 0.057(2) 0.0302(17) 0.0047(16) 0.0062(14) 0.0063(16)
F55 0.0544(15) 0.084(2) 0.0339(12) 0.0147(12) 0.0058(11) -0.0103(14)
C56 0.0327(16) 0.0380(17) 0.0292(16) -0.0009(13) 0.0009(13) 0.0043(13)
F56 0.0445(12) 0.0452(12) 0.0357(11) -0.0013(9) 0.0069(9) -0.0092(10)
C61 0.0362(16) 0.0243(14) 0.0311(16) -0.0016(12) 0.0011(13) 0.0006(12)
C62 0.0402(18) 0.0282(16) 0.0363(18) -0.0002(13) -0.0015(14) 0.0014(13)
F62 0.0431(12) 0.0411(12) 0.0442(12) 0.0045(9) -0.0111(10) 0.0004(9)
C63 0.0361(18) 0.040(2) 0.058(2) -0.0036(17) -0.0023(17) -0.0038(15)
F63 0.0397(13) 0.074(2) 0.098(2) 0.0110(17) -0.0136(14) -0.0157(13)
C64 0.048(2) 0.039(2) 0.053(2) -0.0002(17) 0.0085(18) -0.0161(17)
F64 0.0587(17) 0.0696(19) 0.085(2) 0.0133(16) 0.0178(15) -0.0258(15)
C65 0.058(2) 0.0278(16) 0.0348(18) 0.0018(13) 0.0093(16) -0.0043(15)
F65 0.0748(18) 0.0437(13) 0.0449(13) 0.0151(11) 0.0078(12) -0.0095(12)
C66 0.0398(17) 0.0265(15) 0.0322(16) -0.0004(12) 0.0006(14) -0.0002(13)
F66 0.0477(12) 0.0447(12) 0.0381(12) 0.0122(9) -0.0058(10) 0.0016(10)
C71 0.0348(17) 0.0366(17) 0.0301(16) 0.0029(13) 0.0032(13) -0.0001(13)
C72 0.0396(19) 0.041(2) 0.045(2) 0.0014(16) 0.0032(16) 0.0067(15)
F72 0.0500(14) 0.0317(11) 0.0787(18) -0.0067(11) -0.0030(13) 0.0066(10)
C73 0.044(2) 0.059(3) 0.070(3) 0.004(2) 0.006(2) 0.018(2)
F73 0.0580(18) 0.0634(19) 0.132(3) 0.000(2) -0.0034(19) 0.0306(15)
C74 0.032(2) 0.084(4) 0.070(3) 0.000(3) 0.000(2) 0.008(2)
F74 0.0367(15) 0.129(3) 0.134(4) -0.001(3) -0.0183(18) 0.0221(18)
C75 0.0336(19) 0.080(3) 0.054(3) -0.004(2) 0.0026(18) -0.009(2)
F75 0.0459(15) 0.116(3) 0.086(2) -0.026(2) -0.0118(15) -0.0175(17)
C76 0.0386(18) 0.048(2) 0.0328(18) -0.0009(15) 0.0020(14) -0.0048(16)
F76 0.0561(14) 0.0488(14) 0.0517(14) -0.0092(11) -0.0048(11) -0.0124(11)
C101 0.110(9) 0.128(10) 0.126(9) -0.024(8) -0.038(8) -0.006(7)
Cl11 0.119(2) 0.178(7) 0.146(5) -0.062(5) -0.021(3) 0.007(5)
Cl12 0.119(2) 0.178(7) 0.146(5) -0.062(5) -0.021(3) 0.007(5)
C201 0.156(12) 0.156(12) 0.146(11) -0.012(9) 0.000(9) 0.001(9)
Cl21 0.247(5) 0.232(6) 0.225(6) -0.031(5) -0.018(5) -0.014(5)
Cl22 0.247(5) 0.232(6) 0.225(6) -0.031(5) -0.018(5) -0.014(5)

loop_
_atom_type_symbol
_atom_type_description
_atom_type_scat_dispersion_real
_atom_type_scat_dispersion_imag
_atom_type_scat_source
C C 0.0033 0.0016 'International Tables Vol C Tables 4.2.6.8 and 6.1.1.4'
H H 0.0000 0.0000 'International Tables Vol C Tables 4.2.6.8 and 6.1.1.4'
B B 0.0013 0.0007 'International Tables Vol C Tables 4.2.6.8 and 6.1.1.4'
N N 0.0061 0.0033 'International Tables Vol C Tables 4.2.6.8 and 6.1.1.4'
O O 0.0106 0.0060 'International Tables Vol C Tables 4.2.6.8 and 6.1.1.4'
F F 0.0171 0.0103 'International Tables Vol C Tables 4.2.6.8 and 6.1.1.4'
P P 0.1023 0.0942 'International Tables Vol C Tables 4.2.6.8 and 6.1.1.4'
Cl Cl 0.1484 0.1585 'International Tables Vol C Tables 4.2.6.8 and 6.1.1.4'
Zr Zr -2.9673 0.5597 'International Tables Vol C Tables 4.2.6.8 and 6.1.1.4'

loop_
_geom_angle_atom_site_label_1
_geom_angle_atom_site_label_2
_geom_angle_atom_site_label_3
_geom_angle
O1 Zr1 Cl1 95.68(7)
O1 Zr1 C16 99.5(2)
Cl1 Zr1 C16 134.06(14)
O1 Zr1 C13A 139.7(3)
Cl1 Zr1 C13A 95.8(4)
C16 Zr1 C13A 99.8(4)
O1 Zr1 C17 130.05(18)
Cl1 Zr1 C17 111.97(17)
C16 Zr1 C17 32.2(2)
C13A Zr1 C17 79.7(4)
O1 Zr1 C13 129.5(4)
Cl1 Zr1 C13 90.4(3)
C16 Zr1 C13 111.6(4)
C13A Zr1 C13 12.7(3)
C17 Zr1 C13 92.4(4)
O1 Zr1 C12A 117.7(4)
Cl1 Zr1 C12A 127.9(4)
C16 Zr1 C12A 81.3(4)
C13A Zr1 C12A 33.1(3)
C17 Zr1 C12A 77.1(4)
C13 Zr1 C12A 37.6(6)
O1 Zr1 C12 122.5(4)
Cl1 Zr1 C12 123.0(4)
C16 Zr1 C12 83.4(4)
C13A Zr1 C12 27.7(6)
C17 Zr1 C12 76.1(4)
C13 Zr1 C12 33.0(3)
C12A Zr1 C12 5.5(7)
O1 Zr1 C14A 115.8(4)
Cl1 Zr1 C14A 76.3(3)
C16 Zr1 C14A 131.6(4)
C13A Zr1 C14A 32.4(3)
C17 Zr1 C14A 110.8(4)
C13 Zr1 C14A 20.1(3)
C12A Zr1 C14A 53.9(4)
C12 Zr1 C14A 50.4(5)
O1 Zr1 C18 125.24(14)
Cl1 Zr1 C18 82.21(15)
C16 Zr1 C18 53.8(2)
C13A Zr1 C18 94.6(3)
C17 Zr1 C18 32.24(19)
C13 Zr1 C18 105.3(4)
C12A Zr1 C18 105.2(4)
C12 Zr1 C18 102.6(4)
C14A Zr1 C18 116.6(5)
O1 Zr1 C15A 86.6(4)
Cl1 Zr1 C15A 93.3(5)
C16 Zr1 C15A 130.6(5)
C13A Zr1 C15A 54.2(4)
C17 Zr1 C15A 129.8(3)
C13 Zr1 C15A 42.9(4)
C12A Zr1 C15A 53.7(4)
C12 Zr1 C15A 53.9(5)
C14A Zr1 C15A 32.8(3)
C18 Zr1 C15A 148.0(4)
O1 Zr1 C19 92.87(14)
Cl1 Zr1 C19 82.32(13)
C16 Zr1 C19 53.94(18)
C13A Zr1 C19 127.0(3)
C17 Zr1 C19 53.44(16)
C13 Zr1 C19 137.6(4)
C12A Zr1 C19 130.1(4)
C12 Zr1 C19 129.6(4)
C14A Zr1 C19 145.4(5)
C18 Zr1 C19 32.42(16)
C15A Zr1 C19 175.5(5)
C15 C11 C12 106.9(12)
C15 C11 Zr1 74.8(6)
C12 C11 Zr1 73.0(6)
C15 C11 H11 126.5
C12 C11 H11 126.5
Zr1 C11 H11 117.8
C11 C12 C13 108.6(11)
C11 C12 Zr1 74.5(6)
C13 C12 Zr1 73.3(5)
C11 C12 H12 125.7
C13 C12 H12 125.7
Zr1 C12 H12 118.4
C14 C13 C12 106.6(10)
C14 C13 Zr1 75.4(5)
C12 C13 Zr1 73.7(6)
C14 C13 H13 126.7
C12 C13 H13 126.7
Zr1 C13 H13 116.4
C15 C14 C13 108.2(12)
C15 C14 Zr1 74.1(6)
C13 C14 Zr1 72.2(5)
C15 C14 H14 125.9
C13 C14 H14 125.9
Zr1 C14 H14 119.6
C11 C15 C14 109.7(13)
C11 C15 Zr1 73.5(6)
C14 C15 Zr1 74.1(6)
C11 C15 H15 125.2
C14 C15 H15 125.2
Zr1 C15 H15 119.0
C15A C11A C12A 108.3(11)
C15A C11A Zr1 73.8(6)
C12A C11A Zr1 73.1(6)
C15A C11A H11A 125.8
C12A C11A H11A 125.8
Zr1 C11A H11A 119.1
C11A C12A C13A 108.2(11)
C11A C12A Zr1 74.5(6)
C13A C12A Zr1 73.2(6)
C11A C12A H12A 125.9
C13A C12A H12A 125.9
Zr1 C12A H12A 118.3
C14A C13A C12A 107.2(10)
C14A C13A Zr1 74.4(5)
C12A C13A Zr1 73.6(6)
C14A C13A H13A 126.4
C12A C13A H13A 126.4
Zr1 C13A H13A 117.6
C13A C14A C15A 108.4(11)
C13A C14A Zr1 73.2(5)
C15A C14A Zr1 73.8(6)
C13A C14A H14A 125.8
C15A C14A H14A 125.8
Zr1 C14A H14A 119.1
C11A C15A C14A 107.9(11)
C11A C15A Zr1 74.1(6)
C14A C15A Zr1 73.4(6)
C11A C15A H15A 126.0
C14A C15A H15A 126.0
Zr1 C15A H15A 118.4
C1 O1 Zr1 152.8(2)
N1 C1 O1 130.3(3)
N1 C1 P1 116.6(3)
O1 C1 P1 112.9(2)
C1 N1 C21 120.4(3)
C2 P1 C31 112.42(17)
C2 P1 C41 117.85(15)
C31 P1 C41 106.79(16)
C2 P1 C1 108.39(15)
C31 P1 C1 102.48(15)
C41 P1 C1 107.73(16)
B1 C2 P1 123.9(2)
B1 C2 H2A 106.4
P1 C2 H2A 106.4
B1 C2 H2B 106.4
P1 C2 H2B 106.4
H2A C2 H2B 106.4
C71 B1 C61 112.8(3)
C71 B1 C2 114.9(3)
C61 B1 C2 106.3(3)
C71 B1 C51 103.5(3)
C61 B1 C51 113.5(3)
C2 B1 C51 105.7(3)
C17 C16 C20 107.6(5)
C17 C16 Zr1 74.3(3)
C20 C16 Zr1 75.2(3)
C17 C16 H16 126.2
C20 C16 H16 126.2
Zr1 C16 H16 116.5
C16 C17 C18 109.2(5)
C16 C17 Zr1 73.5(3)
C18 C17 Zr1 74.5(3)
C16 C17 H17 125.4
C18 C17 H17 125.4
Zr1 C17 H17 118.4
C17 C18 C19 107.5(5)
C17 C18 Zr1 73.3(3)
C19 C18 Zr1 73.9(2)
C17 C18 H18 126.2
C19 C18 H18 126.2
Zr1 C18 H18 118.6
C20 C19 C18 108.2(5)
C20 C19 Zr1 74.3(2)
C18 C19 Zr1 73.7(3)
C20 C19 H19 125.9
C18 C19 H19 125.9
Zr1 C19 H19 118.0
C19 C20 C16 107.4(5)
C19 C20 Zr1 73.4(3)
C16 C20 Zr1 72.1(3)
C19 C20 H20 126.3
C16 C20 H20 126.3
Zr1 C20 H20 120.1
C26 C21 C22 119.5(4)
C26 C21 N1 117.3(4)
C22 C21 N1 123.2(4)
C23 C22 C21 119.8(6)
C23 C22 H22 120.1
C21 C22 H22 120.1
C24 C23 C22 121.3(7)
C24 C23 H23 119.4
C22 C23 H23 119.4
C23 C24 C25 119.8(6)
C23 C24 H24 120.1
C25 C24 H24 120.1
C26 C25 C24 120.1(6)
C26 C25 H25 120.0
C24 C25 H25 120.0
C21 C26 C25 119.4(6)
C21 C26 H26 120.3
C25 C26 H26 120.3
C32 C31 C36 119.3(3)
C32 C31 P1 123.6(3)
C36 C31 P1 117.1(3)
C33 C32 C31 119.8(4)
C33 C32 H32 120.1
C31 C32 H32 120.1
C32 C33 C34 120.6(4)
C32 C33 H33 119.7
C34 C33 H33 119.7
C35 C34 C33 119.9(4)
C35 C34 H34 120.0
C33 C34 H34 120.0
C34 C35 C36 120.1(4)
C34 C35 H35 119.9
C36 C35 H35 119.9
C35 C36 C31 120.3(4)
C35 C36 H36 119.9
C31 C36 H36 119.9
C42 C41 C46 119.9(3)
C42 C41 P1 120.7(3)
C46 C41 P1 119.4(3)
C41 C42 C43 119.4(4)
C41 C42 H42 120.3
C43 C42 H42 120.3
C44 C43 C42 120.8(5)
C44 C43 H43 119.6
C42 C43 H43 119.6
C43 C44 C45 120.1(4)
C43 C44 H44 120.0
C45 C44 H44 120.0
C44 C45 C46 120.2(4)
C44 C45 H45 119.9
C46 C45 H45 119.9
C45 C46 C41 119.7(4)
C45 C46 H46 120.2
C41 C46 H46 120.2
C52 C51 C56 112.5(3)
C52 C51 B1 127.1(3)
C56 C51 B1 120.3(3)
F52 C52 C53 114.4(3)
F52 C52 C51 120.6(3)
C53 C52 C51 125.0(4)
F53 C53 C54 119.8(4)
F53 C53 C52 121.0(4)
C54 C53 C52 119.2(4)
F54 C54 C53 120.7(4)
F54 C54 C55 119.9(4)
C53 C54 C55 119.4(3)
F55 C55 C54 120.5(4)
F55 C55 C56 120.3(4)
C54 C55 C56 119.2(4)
F56 C56 C55 115.2(3)
F56 C56 C51 120.2(3)
C55 C56 C51 124.6(4)
C66 C61 C62 112.8(3)
C66 C61 B1 127.4(3)
C62 C61 B1 119.5(3)
F62 C62 C63 115.7(3)
F62 C62 C61 119.2(3)
C63 C62 C61 125.1(4)
F63 C63 C64 120.0(4)
F63 C63 C62 120.4(4)
C64 C63 C62 119.6(4)
F64 C64 C63 121.2(4)
F64 C64 C65 120.2(4)
C63 C64 C65 118.6(4)
F65 C65 C66 120.6(4)
F65 C65 C64 119.4(4)
C66 C65 C64 120.0(4)
F66 C66 C65 114.9(3)
F66 C66 C61 121.1(3)
C65 C66 C61 124.0(4)
C76 C71 C72 113.1(4)
C76 C71 B1 127.6(3)
C72 C71 B1 119.2(3)
F72 C72 C73 116.8(4)
F72 C72 C71 119.0(3)
C73 C72 C71 124.1(4)
F73 C73 C74 120.8(4)
F73 C73 C72 119.5(5)
C74 C73 C72 119.7(5)
F74 C74 C73 120.2(5)
F74 C74 C75 120.3(5)
C73 C74 C75 119.5(4)
F75 C75 C74 120.3(4)
F75 C75 C76 120.3(5)
C74 C75 C76 119.4(5)
F76 C76 C71 120.7(3)
F76 C76 C75 115.2(4)
C71 C76 C75 124.1(4)
Cl11 C101 Cl12 104.2(6)
Cl11 C101 H10A 110.9
Cl12 C101 H10A 110.9
Cl11 C101 H10B 110.9
Cl12 C101 H10B 110.9
H10A C101 H10B 108.9
Cl21 C201 Cl22 105.8(7)
Cl21 C201 H20A 110.6
Cl22 C201 H20A 110.6
Cl21 C201 H20B 110.6
Cl22 C201 H20B 110.6
H20A C201 H20B 108.7

loop_
_geom_bond_atom_site_label_1
_geom_bond_atom_site_label_2
_geom_bond_distance
Zr1 O1 2.042(2)
Zr1 Cl1 2.4331(11)
Zr1 C16 2.483(5)
Zr1 C13A 2.493(9)
Zr1 C17 2.493(4)
Zr1 C13 2.494(9)
Zr1 C12A 2.498(12)
Zr1 C12 2.500(11)
Zr1 C14A 2.508(9)
Zr1 C18 2.509(4)
Zr1 C15A 2.512(10)
Zr1 C19 2.512(4)
C11 C15 1.383(17)
C11 C12 1.406(13)
C11 H11 0.9400
C12 C13 1.418(12)
C12 H12 0.9400
C13 C14 1.402(12)
C13 H13 0.9400
C14 C15 1.390(12)
C14 H14 0.9400
C15 H15 0.9400
C11A C15A 1.391(18)
C11A C12A 1.399(12)
C11A H11A 0.9400
C12A C13A 1.423(13)
C12A H12A 0.9400
C13A C14A 1.395(11)
C13A H13A 0.9400
C14A C15A 1.417(13)
C14A H14A 0.9400
C15A H15A 0.9400
O1 C1 1.307(4)
C1 N1 1.273(4)
C1 P1 1.852(3)
N1 C21 1.427(5)
P1 C2 1.793(3)
P1 C31 1.802(4)
P1 C41 1.809(3)
C2 B1 1.666(5)
C2 H2A 0.9800
C2 H2B 0.9800
B1 C71 1.648(5)
B1 C61 1.650(5)
B1 C51 1.669(5)
C16 C17 1.381(9)
C16 C20 1.413(9)
C16 H16 0.9400
C17 C18 1.389(8)
C17 H17 0.9400
C18 C19 1.402(7)
C18 H18 0.9400
C19 C20 1.398(8)
C19 H19 0.9400
C20 H20 0.9400
C21 C26 1.390(6)
C21 C22 1.390(7)
C22 C23 1.380(8)
C22 H22 0.9400
C23 C24 1.348(12)
C23 H23 0.9400
C24 C25 1.393(12)
C24 H24 0.9400
C25 C26 1.391(8)
C25 H25 0.9400
C26 H26 0.9400
C31 C32 1.388(5)
C31 C36 1.403(5)
C32 C33 1.379(6)
C32 H32 0.9400
C33 C34 1.391(7)
C33 H33 0.9400
C34 C35 1.374(7)
C34 H34 0.9400
C35 C36 1.380(6)
C35 H35 0.9400
C36 H36 0.9400
C41 C42 1.389(6)
C41 C46 1.399(5)
C42 C43 1.397(6)
C42 H42 0.9400
C43 C44 1.370(7)
C43 H43 0.9400
C44 C45 1.387(8)
C44 H44 0.9400
C45 C46 1.393(6)
C45 H45 0.9400
C46 H46 0.9400
C51 C52 1.391(5)
C51 C56 1.399(5)
C52 F52 1.353(5)
C52 C53 1.386(5)
C53 F53 1.330(5)
C53 C54 1.367(7)
C54 F54 1.340(4)
C54 C55 1.380(7)
C55 F55 1.348(5)
C55 C56 1.383(5)
C56 F56 1.353(4)
C61 C66 1.394(5)
C61 C62 1.396(5)
C62 F62 1.352(4)
C62 C63 1.373(5)
C63 F63 1.342(5)
C63 C64 1.371(6)
C64 F64 1.337(4)
C64 C65 1.383(6)
C65 F65 1.342(5)
C65 C66 1.382(5)
C66 F66 1.343(4)
C71 C76 1.386(5)
C71 C72 1.395(5)
C72 F72 1.354(5)
C72 C73 1.381(6)
C73 F73 1.350(6)
C73 C74 1.360(8)
C74 F74 1.342(5)
C74 C75 1.364(8)
C75 F75 1.339(6)
C75 C76 1.391(6)
C76 F76 1.361(5)
C101 Cl11 1.787(9)
C101 Cl12 1.813(10)
C101 H10A 0.9800
C101 H10B 0.9800
C201 Cl21 1.789(10)
C201 Cl22 1.796(10)
C201 H20A 0.9800
C201 H20B 0.9800

loop_
_geom_torsion_atom_site_label_1
_geom_torsion_atom_site_label_2
_geom_torsion_atom_site_label_3
_geom_torsion_atom_site_label_4
_geom_torsion
O1 Zr1 C11 C15 -65.1(10)
Cl1 Zr1 C11 C15 33.1(13)
C16 Zr1 C11 C15 -164.6(10)
C13A Zr1 C11 C15 91.7(9)
C17 Zr1 C11 C15 164.5(10)
C13 Zr1 C11 C15 76.3(9)
C12A Zr1 C11 C15 119.0(16)
C12 Zr1 C11 C15 113.5(13)
C14A Zr1 C11 C15 54.4(8)
C18 Zr1 C11 C15 157.6(9)
C15A Zr1 C11 C15 19.9(6)
C19 Zr1 C11 C15 -159.7(8)
O1 Zr1 C11 C12 -178.6(10)
Cl1 Zr1 C11 C12 -80.4(12)
C16 Zr1 C11 C12 81.9(10)
C13A Zr1 C11 C12 -21.8(8)
C17 Zr1 C11 C12 51.0(10)
C13 Zr1 C11 C12 -37.2(7)
C12A Zr1 C11 C12 5.5(13)
C14A Zr1 C11 C12 -59.1(8)
C18 Zr1 C11 C12 44.1(12)
C15A Zr1 C11 C12 -93.6(10)
C19 Zr1 C11 C12 86.8(11)
C15 C11 C12 C13 -1.7(14)
Zr1 C11 C12 C13 65.9(8)
C15 C11 C12 Zr1 -67.6(8)
O1 Zr1 C12 C11 1.6(12)
Cl1 Zr1 C12 C11 125.2(10)
C16 Zr1 C12 C11 -95.4(10)
C13A Zr1 C12 C11 138.5(14)
C17 Zr1 C12 C11 -127.3(11)
C13 Zr1 C12 C11 115.4(12)
C12A Zr1 C12 C11 -28(7)
C14A Zr1 C12 C11 99.8(10)
C18 Zr1 C12 C11 -145.9(10)
C15A Zr1 C12 C11 58.1(9)
C19 Zr1 C12 C11 -125.5(9)
O1 Zr1 C12 C13 -113.8(9)
Cl1 Zr1 C12 C13 9.9(11)
C16 Zr1 C12 C13 149.2(10)
C13A Zr1 C12 C13 23.1(6)
C17 Zr1 C12 C13 117.3(10)
C12A Zr1 C12 C13 -143(8)
C14A Zr1 C12 C13 -15.6(6)
C18 Zr1 C12 C13 98.7(9)
C15A Zr1 C12 C13 -57.3(8)
C19 Zr1 C12 C13 119.1(8)
C11 C12 C13 C14 2.2(14)
Zr1 C12 C13 C14 68.9(8)
C11 C12 C13 Zr1 -66.7(9)
O1 Zr1 C13 C14 -21.9(11)
Cl1 Zr1 C13 C14 75.7(9)
C16 Zr1 C13 C14 -145.6(9)
C13A Zr1 C13 C14 -168(3)
C17 Zr1 C13 C14 -172.3(9)
C12A Zr1 C13 C14 -107.0(12)
C12 Zr1 C13 C14 -112.5(11)
C14A Zr1 C13 C14 30.5(9)
C18 Zr1 C13 C14 157.8(9)
C15A Zr1 C13 C14 -18.7(8)
C19 Zr1 C13 C14 154.7(7)
O1 Zr1 C13 C12 90.6(11)
Cl1 Zr1 C13 C12 -171.7(9)
C16 Zr1 C13 C12 -33.1(10)
C13A Zr1 C13 C12 -56(3)
C17 Zr1 C13 C12 -59.7(9)
C12A Zr1 C13 C12 5.5(13)
C14A Zr1 C13 C12 143.0(15)
C18 Zr1 C13 C12 -89.7(9)
C15A Zr1 C13 C12 93.8(10)
C19 Zr1 C13 C12 -92.8(9)
C12 C13 C14 C15 -1.8(14)
Zr1 C13 C14 C15 65.9(9)
C12 C13 C14 Zr1 -67.7(8)
O1 Zr1 C14 C15 47.5(11)
Cl1 Zr1 C14 C15 142.1(11)
C16 Zr1 C14 C15 -66.3(14)
C13A Zr1 C14 C15 -112.0(12)
C17 Zr1 C14 C15 -106.2(11)
C13 Zr1 C14 C15 -115.6(13)
C12A Zr1 C14 C15 -70.2(12)
C12 Zr1 C14 C15 -76.8(10)
C14A Zr1 C14 C15 -150.3(18)
C18 Zr1 C14 C15 -146.3(10)
C15A Zr1 C14 C15 9.5(17)
C19 Zr1 C14 C15 177.0(8)
O1 Zr1 C14 C13 163.0(8)
Cl1 Zr1 C14 C13 -102.3(9)
C16 Zr1 C14 C13 49.3(13)
C13A Zr1 C14 C13 3.6(9)
C17 Zr1 C14 C13 9.4(11)
C12A Zr1 C14 C13 45.4(9)
C12 Zr1 C14 C13 38.8(7)
C14A Zr1 C14 C13 -34.7(13)
C18 Zr1 C14 C13 -30.8(11)
C15A Zr1 C14 C13 125(2)
C19 Zr1 C14 C13 -67.4(14)
C12 C11 C15 C14 0.6(15)
Zr1 C11 C15 C14 -65.8(10)
C12 C11 C15 Zr1 66.4(8)
C13 C14 C15 C11 0.7(15)
Zr1 C14 C15 C11 65.4(9)
C13 C14 C15 Zr1 -64.7(9)
O1 Zr1 C15 C11 111.5(10)
Cl1 Zr1 C15 C11 -156.5(9)
C16 Zr1 C15 C11 17.5(11)
C13A Zr1 C15 C11 -69.2(10)
C17 Zr1 C15 C11 -19.4(12)
C13 Zr1 C15 C11 -79.8(9)
C12A Zr1 C15 C11 -31.7(11)
C12 Zr1 C15 C11 -38.2(7)
C14A Zr1 C15 C11 -104.9(11)
C18 Zr1 C15 C11 -45.7(18)
C15A Zr1 C15 C11 -125.5(19)
C19 Zr1 C15 C11 67.2(18)
O1 Zr1 C15 C14 -131.7(11)
Cl1 Zr1 C15 C14 -39.8(11)
C16 Zr1 C15 C14 134.2(11)
C13A Zr1 C15 C14 47.5(9)
C17 Zr1 C15 C14 97.4(12)
C13 Zr1 C15 C14 37.0(8)
C12A Zr1 C15 C14 85.0(11)
C12 Zr1 C15 C14 78.5(10)
C14A Zr1 C15 C14 11.8(7)
C18 Zr1 C15 C14 71.0(18)
C15A Zr1 C15 C14 -8.8(14)
C19 Zr1 C15 C14 -176.1(10)
O1 Zr1 C11A C15A -87.0(9)
Cl1 Zr1 C11A C15A 8.5(11)
C16 Zr1 C11A C15A 173.8(9)
C13A Zr1 C11A C15A 77.9(8)
C17 Zr1 C11A C15A 141.7(9)
C13 Zr1 C11A C15A 62.8(8)
C12A Zr1 C11A C15A 115.5(12)
C12 Zr1 C11A C15A 107.9(13)
C14A Zr1 C11A C15A 37.6(7)
C18 Zr1 C11A C15A 129.2(10)
C19 Zr1 C11A C15A -179.2(8)
O1 Zr1 C11A C12A 157.5(10)
Cl1 Zr1 C11A C12A -107.0(11)
C16 Zr1 C11A C12A 58.3(10)
C13A Zr1 C11A C12A -37.6(7)
C17 Zr1 C11A C12A 26.2(11)
C13 Zr1 C11A C12A -52.7(9)
C12 Zr1 C11A C12A -7.6(11)
C14A Zr1 C11A C12A -77.9(9)
C18 Zr1 C11A C12A 13.7(14)
C15A Zr1 C11A C12A -115.5(12)
C19 Zr1 C11A C12A 65.3(13)
C15A C11A C12A C13A 0.1(15)
Zr1 C11A C12A C13A 66.0(9)
C15A C11A C12A Zr1 -65.9(9)
O1 Zr1 C12A C11A -25.5(11)
Cl1 Zr1 C12A C11A 97.8(11)
C16 Zr1 C12A C11A -121.7(11)
C13A Zr1 C12A C11A 114.9(12)
C17 Zr1 C12A C11A -154.3(11)
C13 Zr1 C12A C11A 94.2(11)
C12 Zr1 C12A C11A 127(7)
C14A Zr1 C12A C11A 77.5(9)
C18 Zr1 C12A C11A -170.4(10)
C15A Zr1 C12A C11A 36.6(8)
C19 Zr1 C12A C11A -146.6(9)
O1 Zr1 C12A C13A -140.5(8)
Cl1 Zr1 C12A C13A -17.2(11)
C16 Zr1 C12A C13A 123.3(9)
C17 Zr1 C12A C13A 90.8(9)
C13 Zr1 C12A C13A -20.7(5)
C12 Zr1 C12A C13A 12(7)
C14A Zr1 C12A C13A -37.4(6)
C18 Zr1 C12A C13A 74.7(9)
C15A Zr1 C12A C13A -78.4(8)
C19 Zr1 C12A C13A 98.5(9)
C11A C12A C13A C14A 0.6(14)
Zr1 C12A C13A C14A 67.4(7)
C11A C12A C13A Zr1 -66.9(9)
O1 Zr1 C13A C14A -53.1(13)
Cl1 Zr1 C13A C14A 52.8(9)
C16 Zr1 C13A C14A -170.6(9)
C17 Zr1 C13A C14A 164.1(10)
C13 Zr1 C13A C14A -12(2)
C12A Zr1 C13A C14A -113.7(11)
C12 Zr1 C13A C14A -116.1(14)
C18 Zr1 C13A C14A 135.4(9)
C15A Zr1 C13A C14A -37.0(7)
C19 Zr1 C13A C14A 137.6(8)
O1 Zr1 C13A C12A 60.5(12)
Cl1 Zr1 C13A C12A 166.4(9)
C16 Zr1 C13A C12A -56.9(9)
C17 Zr1 C13A C12A -82.2(9)
C13 Zr1 C13A C12A 102(3)
C12 Zr1 C13A C12A -2.4(14)
C14A Zr1 C13A C12A 113.7(11)
C18 Zr1 C13A C12A -110.9(9)
C15A Zr1 C13A C12A 76.6(8)
C19 Zr1 C13A C12A -108.8(9)
C12A C13A C14A C15A -1.0(13)
Zr1 C13A C14A C15A 65.9(8)
C12A C13A C14A Zr1 -66.9(8)
O1 Zr1 C14A C13A 144.9(8)
Cl1 Zr1 C14A C13A -125.4(10)
C16 Zr1 C14A C13A 12.5(12)
C17 Zr1 C14A C13A -16.8(10)
C13 Zr1 C14A C13A 7.7(13)
C12A Zr1 C14A C13A 38.3(6)
C12 Zr1 C14A C13A 32.8(10)
C18 Zr1 C14A C13A -51.5(9)
C15A Zr1 C14A C13A 115.5(12)
C19 Zr1 C14A C13A -72.0(10)
O1 Zr1 C14A C15A 29.3(10)
Cl1 Zr1 C14A C15A 119.1(10)
C16 Zr1 C14A C15A -103.1(11)
C13A Zr1 C14A C15A -115.5(12)
C17 Zr1 C14A C15A -132.3(10)
C13 Zr1 C14A C15A -107.8(17)
C12A Zr1 C14A C15A -77.2(9)
C12 Zr1 C14A C15A -82.7(11)
C18 Zr1 C14A C15A -167.1(9)
C19 Zr1 C14A C15A 172.5(7)
C12A C11A C15A C14A -0.7(15)
Zr1 C11A C15A C14A -66.2(8)
C12A C11A C15A Zr1 65.5(9)
C13A C14A C15A C11A 1.1(13)
Zr1 C14A C15A C11A 66.6(9)
C13A C14A C15A Zr1 -65.6(7)
O1 Zr1 C15A C11A 91.5(9)
Cl1 Zr1 C15A C11A -173.0(9)
C16 Zr1 C15A C11A -8.1(12)
C13A Zr1 C15A C11A -78.2(8)
C17 Zr1 C15A C11A -50.7(13)
C13 Zr1 C15A C11A -86.0(10)
C12A Zr1 C15A C11A -36.9(7)
C12 Zr1 C15A C11A -43.8(10)
C14A Zr1 C15A C11A -114.8(12)
C18 Zr1 C15A C11A -92.5(14)
C19 Zr1 C15A C11A 175(5)
O1 Zr1 C15A C14A -153.8(10)
Cl1 Zr1 C15A C14A -58.3(9)
C16 Zr1 C15A C14A 106.7(11)
C13A Zr1 C15A C14A 36.6(7)
C17 Zr1 C15A C14A 64.1(13)
C13 Zr1 C15A C14A 28.7(8)
C12A Zr1 C15A C14A 77.9(9)
C12 Zr1 C15A C14A 71.0(10)
C18 Zr1 C15A C14A 22.2(16)
C19 Zr1 C15A C14A -70(5)
Cl1 Zr1 O1 C1 -86.7(5)
C16 Zr1 O1 C1 136.8(5)
C13A Zr1 O1 C1 19.3(8)
C17 Zr1 O1 C1 148.2(5)
C13 Zr1 O1 C1 8.5(7)
C12A Zr1 O1 C1 51.7(7)
C12 Zr1 O1 C1 48.7(7)
C14A Zr1 O1 C1 -9.2(6)
C18 Zr1 O1 C1 -171.2(5)
C15A Zr1 O1 C1 6.2(7)
C19 Zr1 O1 C1 -169.3(5)
Zr1 O1 C1 N1 -85.1(6)
Zr1 O1 C1 P1 90.1(5)
O1 C1 N1 C21 0.6(6)
P1 C1 N1 C21 -174.4(3)
N1 C1 P1 C2 -149.9(3)
O1 C1 P1 C2 34.3(3)
N1 C1 P1 C31 91.1(3)
O1 C1 P1 C31 -84.8(3)
N1 C1 P1 C41 -21.3(3)
O1 C1 P1 C41 162.8(2)
C31 P1 C2 B1 -115.3(3)
C41 P1 C2 B1 9.6(4)
C1 P1 C2 B1 132.2(3)
P1 C2 B1 C71 -74.9(4)
P1 C2 B1 C61 50.7(4)
P1 C2 B1 C51 171.6(2)
O1 Zr1 C16 C17 163.5(3)
Cl1 Zr1 C16 C17 56.0(4)
C13A Zr1 C16 C17 -52.1(5)
C13 Zr1 C16 C17 -57.0(5)
C12A Zr1 C16 C17 -79.7(6)
C12 Zr1 C16 C17 -74.5(5)
C14A Zr1 C16 C17 -58.8(7)
C18 Zr1 C16 C17 36.5(3)
C15A Zr1 C16 C17 -102.8(7)
C19 Zr1 C16 C17 76.9(3)
O1 Zr1 C16 C20 50.0(4)
Cl1 Zr1 C16 C20 -57.6(5)
C13A Zr1 C16 C20 -165.7(5)
C17 Zr1 C16 C20 -113.6(5)
C13 Zr1 C16 C20 -170.6(5)
C12A Zr1 C16 C20 166.7(6)
C12 Zr1 C16 C20 171.9(6)
C14A Zr1 C16 C20 -172.4(6)
C18 Zr1 C16 C20 -77.1(4)
C15A Zr1 C16 C20 143.6(6)
C19 Zr1 C16 C20 -36.7(3)
C20 C16 C17 C18 1.9(6)
Zr1 C16 C17 C18 -66.5(4)
C20 C16 C17 Zr1 68.4(3)
O1 Zr1 C17 C16 -21.4(4)
Cl1 Zr1 C17 C16 -140.0(3)
C13A Zr1 C17 C16 127.8(5)
C13 Zr1 C17 C16 128.6(5)
C12A Zr1 C17 C16 94.1(6)
C12 Zr1 C17 C16 99.7(6)
C14A Zr1 C17 C16 136.8(5)
C18 Zr1 C17 C16 -116.0(5)
C15A Zr1 C17 C16 105.4(8)
C19 Zr1 C17 C16 -78.6(4)
O1 Zr1 C17 C18 94.6(4)
Cl1 Zr1 C17 C18 -24.0(4)
C16 Zr1 C17 C18 116.0(5)
C13A Zr1 C17 C18 -116.2(5)
C13 Zr1 C17 C18 -115.3(5)
C12A Zr1 C17 C18 -149.9(6)
C12 Zr1 C17 C18 -144.3(6)
C14A Zr1 C17 C18 -107.1(5)
C15A Zr1 C17 C18 -138.6(8)
C19 Zr1 C17 C18 37.4(3)
C16 C17 C18 C19 -0.7(6)
Zr1 C17 C18 C19 -66.5(3)
C16 C17 C18 Zr1 65.9(4)
O1 Zr1 C18 C17 -110.9(4)
Cl1 Zr1 C18 C17 157.6(4)
C16 Zr1 C18 C17 -36.4(4)
C13A Zr1 C18 C17 62.4(5)
C13 Zr1 C18 C17 69.4(5)
C12A Zr1 C18 C17 30.4(6)
C12 Zr1 C18 C17 35.5(6)
C14A Zr1 C18 C17 87.2(5)
C15A Zr1 C18 C17 74.0(10)
C19 Zr1 C18 C17 -114.4(5)
O1 Zr1 C18 C19 3.5(4)
Cl1 Zr1 C18 C19 -87.9(3)
C16 Zr1 C18 C19 78.0(4)
C13A Zr1 C18 C19 176.8(5)
C17 Zr1 C18 C19 114.4(5)
C13 Zr1 C18 C19 -176.2(5)
C12A Zr1 C18 C19 144.9(5)
C12 Zr1 C18 C19 149.9(5)
C14A Zr1 C18 C19 -158.3(4)
C15A Zr1 C18 C19 -171.6(9)
C17 C18 C19 C20 -0.8(5)
Zr1 C18 C19 C20 -66.9(3)
C17 C18 C19 Zr1 66.1(3)
O1 Zr1 C19 C20 -62.3(3)
Cl1 Zr1 C19 C20 -157.7(3)
C16 Zr1 C19 C20 37.3(3)
C13A Zr1 C19 C20 110.8(5)
C17 Zr1 C19 C20 77.6(4)
C13 Zr1 C19 C20 120.3(6)
C12A Zr1 C19 C20 68.2(6)
C12 Zr1 C19 C20 75.4(6)
C14A Zr1 C19 C20 150.4(6)
C18 Zr1 C19 C20 114.8(5)
C15A Zr1 C19 C20 -146(6)
O1 Zr1 C19 C18 -177.1(3)
Cl1 Zr1 C19 C18 87.5(3)
C16 Zr1 C19 C18 -77.5(4)
C13A Zr1 C19 C18 -4.0(6)
C17 Zr1 C19 C18 -37.2(4)
C13 Zr1 C19 C18 5.5(7)
C12A Zr1 C19 C18 -46.6(7)
C12 Zr1 C19 C18 -39.4(7)
C14A Zr1 C19 C18 35.6(7)
C15A Zr1 C19 C18 100(6)
C18 C19 C20 C16 2.0(5)
Zr1 C19 C20 C16 -64.5(3)
C18 C19 C20 Zr1 66.5(3)
C17 C16 C20 C19 -2.3(5)
Zr1 C16 C20 C19 65.4(3)
C17 C16 C20 Zr1 -67.8(4)
O1 Zr1 C20 C19 115.4(3)
Cl1 Zr1 C20 C19 24.0(3)
C16 Zr1 C20 C19 -115.1(5)
C13A Zr1 C20 C19 -96.2(5)
C17 Zr1 C20 C19 -77.6(3)
C13 Zr1 C20 C19 -100.3(6)
C12A Zr1 C20 C19 -129.4(5)
C12 Zr1 C20 C19 -124.0(6)
C14A Zr1 C20 C19 -94.5(15)
C18 Zr1 C20 C19 -37.2(3)
C15A Zr1 C20 C19 174.7(7)
O1 Zr1 C20 C16 -129.5(4)
Cl1 Zr1 C20 C16 139.1(3)
C13A Zr1 C20 C16 18.9(6)
C17 Zr1 C20 C16 37.5(4)
C13 Zr1 C20 C16 14.8(7)
C12A Zr1 C20 C16 -14.3(6)
C12 Zr1 C20 C16 -8.9(6)
C14A Zr1 C20 C16 20.6(16)
C18 Zr1 C20 C16 77.9(4)
C15A Zr1 C20 C16 -70.2(8)
C19 Zr1 C20 C16 115.1(5)
C1 N1 C21 C26 132.4(4)
C1 N1 C21 C22 -50.6(6)
C26 C21 C22 C23 -2.3(9)
N1 C21 C22 C23 -179.2(6)
C21 C22 C23 C24 -0.1(12)
C22 C23 C24 C25 2.4(14)
C23 C24 C25 C26 -2.4(14)
C22 C21 C26 C25 2.2(9)
N1 C21 C26 C25 179.3(6)
C24 C25 C26 C21 0.1(11)
C2 P1 C31 C32 5.2(4)
C41 P1 C31 C32 -125.5(3)
C1 P1 C31 C32 121.4(3)
C2 P1 C31 C36 -173.9(3)
C41 P1 C31 C36 55.3(3)
C1 P1 C31 C36 -57.8(3)
C36 C31 C32 C33 -0.2(6)
P1 C31 C32 C33 -179.3(4)
C31 C32 C33 C34 0.2(8)
C32 C33 C34 C35 -0.2(9)
C33 C34 C35 C36 0.1(8)
C34 C35 C36 C31 -0.1(7)
C32 C31 C36 C35 0.1(6)
P1 C31 C36 C35 179.3(3)
C2 P1 C41 C42 78.7(3)
C31 P1 C41 C42 -153.7(3)
C1 P1 C41 C42 -44.2(3)
C2 P1 C41 C46 -102.5(3)
C31 P1 C41 C46 25.0(3)
C1 P1 C41 C46 134.5(3)
C46 C41 C42 C43 0.5(6)
P1 C41 C42 C43 179.3(3)
C41 C42 C43 C44 -0.1(7)
C42 C43 C44 C45 -0.4(8)
C43 C44 C45 C46 0.5(8)
C44 C45 C46 C41 -0.1(6)
C42 C41 C46 C45 -0.4(6)
P1 C41 C46 C45 -179.2(3)
C71 B1 C51 C52 107.0(4)
C61 B1 C51 C52 -15.7(5)
C2 B1 C51 C52 -131.8(4)
C71 B1 C51 C56 -71.0(4)
C61 B1 C51 C56 166.3(3)
C2 B1 C51 C56 50.2(4)
C56 C51 C52 F52 178.0(3)
B1 C51 C52 F52 -0.1(6)
C56 C51 C52 C53 -1.8(5)
B1 C51 C52 C53 -179.9(4)
F52 C52 C53 F53 0.5(6)
C51 C52 C53 F53 -179.7(4)
F52 C52 C53 C54 -179.6(4)
C51 C52 C53 C54 0.2(6)
F53 C53 C54 F54 -0.2(6)
C52 C53 C54 F54 179.9(4)
F53 C53 C54 C55 -179.2(4)
C52 C53 C54 C55 0.9(6)
F54 C54 C55 F55 0.6(6)
C53 C54 C55 F55 179.6(4)
F54 C54 C55 C56 -179.2(4)
C53 C54 C55 C56 -0.2(6)
F55 C55 C56 F56 -2.4(5)
C54 C55 C56 F56 177.4(3)
F55 C55 C56 C51 178.6(3)
C54 C55 C56 C51 -1.6(6)
C52 C51 C56 F56 -176.4(3)
B1 C51 C56 F56 1.8(5)
C52 C51 C56 C55 2.5(5)
B1 C51 C56 C55 -179.2(3)
C71 B1 C61 C66 15.5(5)
C2 B1 C61 C66 -111.4(4)
C51 B1 C61 C66 132.8(3)
C71 B1 C61 C62 -170.9(3)
C2 B1 C61 C62 62.2(4)
C51 B1 C61 C62 -53.6(4)
C66 C61 C62 F62 -179.3(3)
B1 C61 C62 F62 6.2(5)
C66 C61 C62 C63 -0.3(5)
B1 C61 C62 C63 -174.8(3)
F62 C62 C63 F63 -0.1(6)
C61 C62 C63 F63 -179.1(4)
F62 C62 C63 C64 179.6(4)
C61 C62 C63 C64 0.5(6)
F63 C63 C64 F64 -1.3(7)
C62 C63 C64 F64 179.0(4)
F63 C63 C64 C65 179.2(4)
C62 C63 C64 C65 -0.5(6)
F64 C64 C65 F65 0.3(6)
C63 C64 C65 F65 179.8(4)
F64 C64 C65 C66 -179.2(4)
C63 C64 C65 C66 0.3(6)
F65 C65 C66 F66 -1.0(5)
C64 C65 C66 F66 178.5(3)
F65 C65 C66 C61 -179.6(3)
C64 C65 C66 C61 -0.1(6)
C62 C61 C66 F66 -178.4(3)
B1 C61 C66 F66 -4.4(5)
C62 C61 C66 C65 0.1(5)
B1 C61 C66 C65 174.1(3)
C61 B1 C71 C76 -128.2(4)
C2 B1 C71 C76 -6.1(5)
C51 B1 C71 C76 108.7(4)
C61 B1 C71 C72 56.5(4)
C2 B1 C71 C72 178.6(3)
C51 B1 C71 C72 -66.6(4)
C76 C71 C72 F72 -178.0(3)
B1 C71 C72 F72 -2.0(5)
C76 C71 C72 C73 3.0(6)
B1 C71 C72 C73 179.0(4)
F72 C72 C73 F73 -0.8(7)
C71 C72 C73 F73 178.3(4)
F72 C72 C73 C74 -179.4(4)
C71 C72 C73 C74 -0.4(7)
F73 C73 C74 F74 1.8(8)
C72 C73 C74 F74 -179.6(5)
F73 C73 C74 C75 179.4(5)
C72 C73 C74 C75 -2.0(8)
F74 C74 C75 F75 0.9(8)
C73 C74 C75 F75 -176.7(5)
F74 C74 C75 C76 179.1(5)
C73 C74 C75 C76 1.5(8)
C72 C71 C76 F76 177.8(3)
B1 C71 C76 F76 2.3(6)
C72 C71 C76 C75 -3.6(6)
B1 C71 C76 C75 -179.1(4)
F75 C75 C76 F76 -1.7(6)
C74 C75 C76 F76 -179.8(4)
F75 C75 C76 C71 179.7(4)
C74 C75 C76 C71 1.5(7)
